data_1550502
loop_
_publ_author_name
'Gruetzmacher, Hansjoerg'
'Hou, Yuanfeng'
'Li, Zhongshu'
'Li, Yaqi'
'Su, Cheng-Yong'
'Puschmann, Florian'
'Liu, Peng'

_publ_section_title
;
 Making the Unconventional \m2-P Bridging Binding Mode More Conventional
 in Phosphinine Complexes
;
_journal_name_full 'Chemical Science'
_journal_paper_doi 10.1039/C8SC05281F
_journal_year 2019
_chemical_formula_moiety 'C58 H72 Na2 O14 P2, C4 H8 O'
_chemical_formula_sum 'C62 H80 Na2 O15 P2'
_chemical_formula_weight 1173.18
_space_group_crystal_system monoclinic
_space_group_IT_number 15
_space_group_name_Hall '-C 2yc'
_space_group_name_H-M_alt 'C 1 2/c 1'
_symmetry_space_group_name_Hall '-C 2yc'
_symmetry_space_group_name_H-M 'C 1 2/c 1'
_atom_sites_solution_hydrogens geom
_audit_creation_date 2018-03-14
_audit_creation_method
;
Olex2 1.2
(compiled 2017.08.10 svn.r3458 for OlexSys, GUI svn.r5381)
;
_audit_update_record
;
2018-10-09 deposited with the CCDC.
2019-01-17 downloaded from the CCDC.
;
_cell_angle_alpha 90
_cell_angle_beta 121.726(5)
_cell_angle_gamma 90
_cell_formula_units_Z 4
_cell_length_a 27.5839(10)
_cell_length_b 9.1559(2)
_cell_length_c 28.1190(11)
_cell_measurement_reflns_used 7737
_cell_measurement_temperature 100.01(10)
_cell_measurement_theta_max 73.4410
_cell_measurement_theta_min 3.6240
_cell_volume 6040.4(5)
_computing_cell_refinement
;
CrysAlisPro, Agilent Technologies,
Version 1.171.36.32 (release 02-08-2013 CrysAlis171 .NET)
(compiled Aug  2 2013,16:46:58)
;
_computing_data_collection
;
CrysAlisPro, Agilent Technologies,
Version 1.171.36.32 (release 02-08-2013 CrysAlis171 .NET)
(compiled Aug  2 2013,16:46:58)
;
_computing_data_reduction
;
CrysAlisPro, Agilent Technologies,
Version 1.171.36.32 (release 02-08-2013 CrysAlis171 .NET)
(compiled Aug  2 2013,16:46:58)
;
_computing_molecular_graphics 'Olex2 (Dolomanov et al., 2009)'
_computing_publication_material 'Olex2 (Dolomanov et al., 2009)'
_computing_structure_refinement 'ShelXL (Sheldrick, 2015)'
_computing_structure_solution 'ShelXT (Sheldrick, 2015)'
_diffrn_ambient_temperature 100.01(10)
_diffrn_detector_area_resol_mean 10.6525
_diffrn_measured_fraction_theta_full 0.999
_diffrn_measured_fraction_theta_max 0.979
_diffrn_measurement_details
;
#__ type_ start__ end____ width___ exp.time_
  1 omega -114.00  -14.00   1.0000    1.0000
omega____ theta____ kappa____ phi______ frames
    -      -40.7038  -57.0000   30.0000 100

#__ type_ start__ end____ width___ exp.time_
  2 omega  -71.00   35.00   1.0000    1.0000
omega____ theta____ kappa____ phi______ frames
    -      -40.7038   77.0000  150.0000 106

#__ type_ start__ end____ width___ exp.time_
  3 omega   -6.00   79.00   1.0000    1.0000
omega____ theta____ kappa____ phi______ frames
    -       40.7038  -93.0000  -69.0000 85

#__ type_ start__ end____ width___ exp.time_
  4 omega   34.00   95.00   1.0000    3.0000
omega____ theta____ kappa____ phi______ frames
    -      106.7326  -45.0000   30.0000 61

#__ type_ start__ end____ width___ exp.time_
  5 omega   41.00   86.00   1.0000    3.0000
omega____ theta____ kappa____ phi______ frames
    -      106.7326  -30.0000  120.0000 45

#__ type_ start__ end____ width___ exp.time_
  6 omega   38.00  109.00   1.0000    3.0000
omega____ theta____ kappa____ phi______ frames
    -      106.7326  -95.0000  -90.0000 71

#__ type_ start__ end____ width___ exp.time_
  7 omega   92.00  177.00   1.0000    3.0000
omega____ theta____ kappa____ phi______ frames
    -      106.7326   30.0000 -180.0000 85

#__ type_ start__ end____ width___ exp.time_
  8 omega   60.00  170.00   1.0000    3.0000
omega____ theta____ kappa____ phi______ frames
    -      106.7326   15.0000  -60.0000 110

#__ type_ start__ end____ width___ exp.time_
  9 omega  110.00  170.00   1.0000    3.0000
omega____ theta____ kappa____ phi______ frames
    -      106.7326  125.0000  120.0000 60

#__ type_ start__ end____ width___ exp.time_
 10 omega   37.00  137.00   1.0000    3.0000
omega____ theta____ kappa____ phi______ frames
    -      106.7326  -77.0000  120.0000 100

#__ type_ start__ end____ width___ exp.time_
 11 omega   26.00  109.00   1.0000    3.0000
omega____ theta____ kappa____ phi______ frames
    -      106.7326  -95.0000   60.0000 83

#__ type_ start__ end____ width___ exp.time_
 12 omega   34.00   98.00   1.0000    3.0000
omega____ theta____ kappa____ phi______ frames
    -      106.7326  -45.0000 -120.0000 64
;
_diffrn_measurement_device_type 'SuperNova, Dual, Cu at zero, Atlas'
_diffrn_measurement_method '\w scans'
_diffrn_orient_matrix_UB_11 0.0426422000
_diffrn_orient_matrix_UB_12 -0.0634375000
_diffrn_orient_matrix_UB_13 -0.0142397000
_diffrn_orient_matrix_UB_21 0.0478665000
_diffrn_orient_matrix_UB_22 0.0096717000
_diffrn_orient_matrix_UB_23 0.0620853000
_diffrn_orient_matrix_UB_31 -0.0143109000
_diffrn_orient_matrix_UB_32 -0.1554907000
_diffrn_orient_matrix_UB_33 0.0096466000
_diffrn_radiation_monochromator mirror
_diffrn_radiation_type CuK\a
_diffrn_radiation_wavelength 1.54184
_diffrn_reflns_av_R_equivalents 0.0244
_diffrn_reflns_av_unetI/netI 0.0240
_diffrn_reflns_Laue_measured_fraction_full 0.999
_diffrn_reflns_Laue_measured_fraction_max 0.979
_diffrn_reflns_limit_h_max 33
_diffrn_reflns_limit_h_min -34
_diffrn_reflns_limit_k_max 7
_diffrn_reflns_limit_k_min -11
_diffrn_reflns_limit_l_max 34
_diffrn_reflns_limit_l_min -34
_diffrn_reflns_number 17565
_diffrn_reflns_point_group_measured_fraction_full 0.999
_diffrn_reflns_point_group_measured_fraction_max 0.979
_diffrn_reflns_theta_full 67.684
_diffrn_reflns_theta_max 73.905
_diffrn_reflns_theta_min 3.635
_diffrn_source 'SuperNova (Cu) X-ray Source'
_exptl_absorpt_coefficient_mu 1.339
_exptl_absorpt_correction_T_max 1.00000
_exptl_absorpt_correction_T_min 0.83177
_exptl_absorpt_correction_type multi-scan
_exptl_absorpt_process_details
;
CrysAlisPro, Agilent Technologies,
Version 1.171.36.32 (release 02-08-2013 CrysAlis171 .NET)
(compiled Aug  2 2013,16:46:58)
Empirical absorption correction using spherical harmonics,
 implemented in SCALE3 ABSPACK scaling algorithm.
;
_exptl_crystal_colour 'clear yellowish yellow'
_exptl_crystal_colour_lustre clear
_exptl_crystal_colour_modifier yellowish
_exptl_crystal_colour_primary yellow
_exptl_crystal_density_diffrn 1.290
_exptl_crystal_description block
_exptl_crystal_F_000 2496
_exptl_crystal_size_max 0.2
_exptl_crystal_size_mid 0.18
_exptl_crystal_size_min 0.05
_refine_diff_density_max 0.681
_refine_diff_density_min -0.551
_refine_diff_density_rms 0.047
_refine_ls_extinction_method none
_refine_ls_goodness_of_fit_ref 1.061
_refine_ls_hydrogen_treatment constr
_refine_ls_matrix_type full
_refine_ls_number_parameters 379
_refine_ls_number_reflns 6005
_refine_ls_number_restraints 0
_refine_ls_restrained_S_all 1.061
_refine_ls_R_factor_all 0.0447
_refine_ls_R_factor_gt 0.0381
_refine_ls_shift/su_max 0.001
_refine_ls_shift/su_mean 0.000
_refine_ls_structure_factor_coef Fsqd
_refine_ls_weighting_details 'w=1/[\s^2^(Fo^2^)+(0.0496P)^2^+5.6347P] where P=(Fo^2^+2Fc^2^)/3'
_refine_ls_weighting_scheme calc
_refine_ls_wR_factor_gt 0.0970
_refine_ls_wR_factor_ref 0.1015
_reflns_Friedel_coverage 0.000
_reflns_number_gt 5196
_reflns_number_total 6005
_reflns_threshold_expression 'I > 2\s(I)'
_cod_data_source_file c8sc05281f2.cif
_cod_data_source_block exp_1709
_cod_original_cell_volume 6040.4(4)
_cod_database_code 1550502
_shelx_shelxl_version_number 2014/7
_chemical_oxdiff_formula 'C H N O P Na'
_shelx_space_group_comment
;
The symmetry employed for this shelxl refinement is uniquely defined
by the following loop, which should always be used as a source of
symmetry information in preference to the above space-group names.
They are only intended as comments.
;
_reflns_odcompleteness_completeness 99.70
_reflns_odcompleteness_iscentric 1
_reflns_odcompleteness_theta 66.97
_olex2_refinement_description
;
1. Fixed Uiso
 At 1.2 times of:
  All C(H) groups, All C(H,H) groups
2. Others
 Fixed Sof: O2(0.5) C31(0.5) H31A(0.5) H31B(0.5) C32(0.5) H32A(0.5) H32B(0.5)
 C33(0.5) H33A(0.5) H33B(0.5) C34(0.5) H34A(0.5) H34B(0.5)
3.a Free rotating group:
 O2(C31,C32,C33,C34)
3.b Secondary CH2 refined with riding coordinates:
 C24(H24A,H24B), C19(H19A,H19B), C22(H22A,H22B), C30(H30A,H30B), C20(H20A,
 H20B), C23(H23A,H23B), C29(H29A,H29B), C27(H27A,H27B), C25(H25A,H25B),
 C21(H21A,H21B), C26(H26A,H26B), C28(H28A,H28B), C31(H31A,H31B), C32(H32A,H32B),
  C33(H33A,H33B), C34(H34A,H34B)
3.c Aromatic/amide H refined with riding coordinates:
 C2(H2), C4(H4), C17(H17), C13(H13), C14(H14), C15(H15), C16(H16), C7(H7),
 C11(H11), C8(H8), C10(H10), C9(H9)
;
_olex2_submission_special_instructions 'No special instructions were received'

loop_
_space_group_symop_operation_xyz
'x, y, z'
'-x, y, -z+1/2'
'x+1/2, y+1/2, z'
'-x+1/2, y+1/2, -z+1/2'
'-x, -y, -z'
'x, -y, z-1/2'
'-x+1/2, -y+1/2, -z'
'x+1/2, -y+1/2, z-1/2'

loop_
_atom_site_label
_atom_site_type_symbol
_atom_site_fract_x
_atom_site_fract_y
_atom_site_fract_z
_atom_site_U_iso_or_equiv
_atom_site_adp_type
_atom_site_occupancy
_atom_site_site_symmetry_order
_atom_site_calc_flag
_atom_site_refinement_flags_posn
_atom_site_refinement_flags_occupancy
_atom_site_disorder_assembly
_atom_site_disorder_group
P1 P 0.39685(2) 0.75423(4) 0.43210(2) 0.02139(10) Uani 1 1 d . . . .
Na1 Na 0.31128(3) 0.39561(6) 0.48392(3) 0.02146(14) Uani 1 1 d . . . .
O6 O 0.38671(4) 0.52553(11) 0.57916(5) 0.0221(2) Uani 1 1 d . . . .
O5 O 0.26859(4) 0.54863(11) 0.52721(5) 0.0211(2) Uani 1 1 d . . . .
O7 O 0.42098(4) 0.30260(12) 0.53352(5) 0.0229(2) Uani 1 1 d . . . .
O4 O 0.18683(4) 0.32393(11) 0.45882(5) 0.0209(2) Uani 1 1 d . . . .
O3 O 0.22321(5) 0.29025(13) 0.38240(5) 0.0245(2) Uani 1 1 d . . . .
O8 O 0.33607(5) 0.28048(13) 0.42001(5) 0.0253(2) Uani 1 1 d . . . .
O1 O 0.32653(5) 0.60779(12) 0.45272(5) 0.0270(3) Uani 1 1 d . . . .
C2 C 0.27799(6) 0.72532(15) 0.36600(6) 0.0167(3) Uani 1 1 d . . . .
H2 H 0.2432 0.6908 0.3611 0.020 Uiso 1 1 calc R . . .
C4 C 0.32351(6) 0.86569(15) 0.32481(6) 0.0173(3) Uani 1 1 d . . . .
H4 H 0.3183 0.9182 0.2933 0.021 Uiso 1 1 calc R . . .
C3 C 0.27465(6) 0.80886(15) 0.32262(6) 0.0167(3) Uani 1 1 d . . . .
C12 C 0.21738(6) 0.83884(16) 0.27244(6) 0.0169(3) Uani 1 1 d . . . .
C5 C 0.37853(6) 0.84891(15) 0.37041(6) 0.0180(3) Uani 1 1 d . . . .
C1 C 0.32922(7) 0.68759(15) 0.41698(6) 0.0201(3) Uani 1 1 d . . . .
C6 C 0.42626(6) 0.90737(16) 0.36562(6) 0.0196(3) Uani 1 1 d . . . .
C17 C 0.20608(6) 0.96963(16) 0.24264(6) 0.0194(3) Uani 1 1 d . . . .
H17 H 0.2354 1.0405 0.2546 0.023 Uiso 1 1 calc R . . .
C13 C 0.17295(6) 0.73673(16) 0.25334(6) 0.0193(3) Uani 1 1 d . . . .
H13 H 0.1796 0.6469 0.2727 0.023 Uiso 1 1 calc R . . .
C14 C 0.11940(7) 0.76474(17) 0.20660(7) 0.0237(3) Uani 1 1 d . . . .
H14 H 0.0898 0.6945 0.1944 0.028 Uiso 1 1 calc R . . .
C15 C 0.10916(6) 0.89521(18) 0.17782(7) 0.0245(3) Uani 1 1 d . . . .
H15 H 0.0726 0.9146 0.1459 0.029 Uiso 1 1 calc R . . .
C24 C 0.36005(7) 0.66289(16) 0.57363(7) 0.0224(3) Uani 1 1 d . . . .
H24A H 0.3506 0.7103 0.5381 0.027 Uiso 1 1 calc R . . .
H24B H 0.3860 0.7280 0.6049 0.027 Uiso 1 1 calc R . . .
C19 C 0.17010(6) 0.35627(17) 0.36523(7) 0.0232(3) Uani 1 1 d . . . .
H19A H 0.1425 0.3361 0.3252 0.028 Uiso 1 1 calc R . . .
H19B H 0.1746 0.4634 0.3706 0.028 Uiso 1 1 calc R . . .
C22 C 0.21955(7) 0.50957(17) 0.52940(7) 0.0224(3) Uani 1 1 d . . . .
H22A H 0.2067 0.5948 0.5416 0.027 Uiso 1 1 calc R . . .
H22B H 0.2295 0.4300 0.5569 0.027 Uiso 1 1 calc R . . .
C30 C 0.24210(7) 0.31260(18) 0.34452(7) 0.0241(3) Uani 1 1 d . . . .
H30A H 0.2497 0.4175 0.3427 0.029 Uiso 1 1 calc R . . .
H30B H 0.2127 0.2794 0.3065 0.029 Uiso 1 1 calc R . . .
C16 C 0.15256(7) 0.99760(17) 0.19573(7) 0.0234(3) Uani 1 1 d . . . .
H16 H 0.1457 1.0868 0.1759 0.028 Uiso 1 1 calc R . . .
C20 C 0.14945(6) 0.29174(17) 0.40073(7) 0.0229(3) Uani 1 1 d . . . .
H20A H 0.1110 0.3306 0.3881 0.027 Uiso 1 1 calc R . . .
H20B H 0.1462 0.1845 0.3955 0.027 Uiso 1 1 calc R . . .
C7 C 0.47133(6) 0.98633(16) 0.40897(7) 0.0232(3) Uani 1 1 d . . . .
H7 H 0.4726 1.0006 0.4431 0.028 Uiso 1 1 calc R . . .
C11 C 0.42685(7) 0.88381(17) 0.31682(7) 0.0238(3) Uani 1 1 d . . . .
H11 H 0.3971 0.8288 0.2872 0.029 Uiso 1 1 calc R . . .
C23 C 0.30661(7) 0.63613(17) 0.57420(7) 0.0232(3) Uani 1 1 d . . . .
H23A H 0.3161 0.5855 0.6092 0.028 Uiso 1 1 calc R . . .
H23B H 0.2882 0.7304 0.5726 0.028 Uiso 1 1 calc R . . .
C29 C 0.29560(7) 0.22567(18) 0.36596(7) 0.0238(3) Uani 1 1 d . . . .
H29A H 0.2881 0.1209 0.3682 0.029 Uiso 1 1 calc R . . .
H29B H 0.3102 0.2362 0.3406 0.029 Uiso 1 1 calc R . . .
C27 C 0.43300(7) 0.31545(19) 0.49006(7) 0.0270(3) Uani 1 1 d . . . .
H27A H 0.4725 0.2834 0.5039 0.032 Uiso 1 1 calc R . . .
H27B H 0.4291 0.4184 0.4778 0.032 Uiso 1 1 calc R . . .
C25 C 0.43847(6) 0.53772(17) 0.57962(7) 0.0241(3) Uani 1 1 d . . . .
H25A H 0.4670 0.5945 0.6126 0.029 Uiso 1 1 calc R . . .
H25B H 0.4316 0.5878 0.5454 0.029 Uiso 1 1 calc R . . .
C8 C 0.51429(7) 1.04418(18) 0.40260(8) 0.0289(4) Uani 1 1 d . . . .
H8 H 0.5442 1.0994 0.4321 0.035 Uiso 1 1 calc R . . .
C21 C 0.17262(7) 0.46044(16) 0.47305(7) 0.0234(3) Uani 1 1 d . . . .
H21A H 0.1369 0.4499 0.4731 0.028 Uiso 1 1 calc R . . .
H21B H 0.1662 0.5347 0.4447 0.028 Uiso 1 1 calc R . . .
C26 C 0.45971(6) 0.38428(17) 0.58209(7) 0.0252(3) Uani 1 1 d . . . .
H26A H 0.4973 0.3883 0.5855 0.030 Uiso 1 1 calc R . . .
H26B H 0.4648 0.3344 0.6157 0.030 Uiso 1 1 calc R . . .
C28 C 0.39160(7) 0.22119(18) 0.44207(7) 0.0269(3) Uani 1 1 d . . . .
H28A H 0.4014 0.2197 0.4129 0.032 Uiso 1 1 calc R . . .
H28B H 0.3931 0.1198 0.4550 0.032 Uiso 1 1 calc R . . .
C10 C 0.47042(7) 0.93984(19) 0.31095(8) 0.0290(4) Uani 1 1 d . . . .
H10 H 0.4704 0.9219 0.2777 0.035 Uiso 1 1 calc R . . .
C9 C 0.51374(7) 1.02176(18) 0.35366(8) 0.0313(4) Uani 1 1 d . . . .
H9 H 0.5429 1.0623 0.3493 0.038 Uiso 1 1 calc R . . .
O2 O 0.47429(12) 0.6484(3) 0.22604(13) 0.0549(8) Uani 0.5 1 d . P A -1
C31 C 0.44138(13) 0.5358(4) 0.23220(16) 0.0572(13) Uani 0.5 1 d G P A -1
H31A H 0.4028 0.5298 0.1982 0.069 Uiso 0.5 1 calc R P A -1
H31B H 0.4376 0.5568 0.2647 0.069 Uiso 0.5 1 calc R P A -1
C32 C 0.4739(2) 0.3922(3) 0.2412(2) 0.0505(15) Uani 0.5 1 d G P A -1
H32A H 0.4629 0.3453 0.2051 0.061 Uiso 0.5 1 calc R P A -1
H32B H 0.4674 0.3228 0.2643 0.061 Uiso 0.5 1 calc R P A -1
C33 C 0.53597(16) 0.4460(4) 0.27205(19) 0.0521(15) Uani 0.5 1 d G P A -1
H33A H 0.5513 0.4602 0.3124 0.063 Uiso 0.5 1 calc R P A -1
H33B H 0.5609 0.3774 0.2673 0.063 Uiso 0.5 1 calc R P A -1
C34 C 0.52980(13) 0.5918(4) 0.24246(17) 0.0728(17) Uani 0.5 1 d G P A -1
H34A H 0.5600 0.6607 0.2681 0.087 Uiso 0.5 1 calc R P A -1
H34B H 0.5328 0.5766 0.2092 0.087 Uiso 0.5 1 calc R P A -1

loop_
_atom_site_aniso_label
_atom_site_aniso_U_11
_atom_site_aniso_U_22
_atom_site_aniso_U_33
_atom_site_aniso_U_23
_atom_site_aniso_U_13
_atom_site_aniso_U_12
P1 0.02195(19) 0.02006(19) 0.0186(2) 0.00140(14) 0.00825(16) 0.00126(14)
Na1 0.0259(3) 0.0185(3) 0.0218(3) 0.0011(2) 0.0137(3) 0.0019(2)
O6 0.0221(5) 0.0163(5) 0.0276(6) 0.0027(4) 0.0129(5) 0.0001(4)
O5 0.0223(5) 0.0198(5) 0.0251(6) -0.0034(4) 0.0151(5) -0.0024(4)
O7 0.0207(5) 0.0224(5) 0.0250(6) -0.0004(4) 0.0116(5) -0.0013(4)
O4 0.0210(5) 0.0167(5) 0.0233(6) 0.0020(4) 0.0104(4) 0.0029(4)
O3 0.0247(5) 0.0302(6) 0.0208(6) 0.0070(4) 0.0135(5) 0.0067(5)
O8 0.0228(5) 0.0285(6) 0.0235(6) -0.0054(5) 0.0115(5) 0.0037(4)
O1 0.0377(6) 0.0239(6) 0.0234(6) 0.0048(4) 0.0187(5) 0.0019(5)
C2 0.0180(6) 0.0146(6) 0.0180(7) -0.0024(5) 0.0097(6) 0.0010(5)
C4 0.0207(7) 0.0134(6) 0.0181(7) 0.0002(5) 0.0104(6) 0.0005(5)
C3 0.0195(7) 0.0122(6) 0.0190(7) -0.0012(5) 0.0106(6) 0.0006(5)
C12 0.0184(7) 0.0164(7) 0.0187(7) -0.0012(5) 0.0116(6) 0.0009(5)
C5 0.0204(7) 0.0133(6) 0.0194(7) -0.0017(5) 0.0099(6) 0.0014(5)
C1 0.0299(8) 0.0138(7) 0.0190(7) -0.0006(5) 0.0146(6) 0.0012(6)
C6 0.0171(7) 0.0145(7) 0.0237(8) 0.0032(5) 0.0084(6) 0.0028(5)
C17 0.0193(7) 0.0164(7) 0.0217(7) 0.0000(6) 0.0102(6) -0.0010(5)
C13 0.0198(7) 0.0165(7) 0.0232(8) 0.0004(6) 0.0126(6) -0.0004(5)
C14 0.0190(7) 0.0231(7) 0.0288(8) -0.0034(6) 0.0124(7) -0.0032(6)
C15 0.0166(7) 0.0261(8) 0.0252(8) 0.0003(6) 0.0071(6) 0.0031(6)
C24 0.0258(8) 0.0153(7) 0.0238(8) -0.0012(6) 0.0115(6) -0.0011(6)
C19 0.0203(7) 0.0224(7) 0.0219(8) 0.0047(6) 0.0076(6) 0.0031(6)
C22 0.0234(7) 0.0219(7) 0.0282(8) 0.0015(6) 0.0178(7) 0.0024(6)
C30 0.0298(8) 0.0263(8) 0.0183(7) 0.0016(6) 0.0141(7) -0.0011(6)
C16 0.0224(7) 0.0197(7) 0.0253(8) 0.0034(6) 0.0106(7) 0.0036(6)
C20 0.0182(7) 0.0224(7) 0.0239(8) 0.0021(6) 0.0082(6) -0.0008(6)
C7 0.0179(7) 0.0183(7) 0.0262(8) 0.0011(6) 0.0066(6) 0.0028(6)
C11 0.0204(7) 0.0225(7) 0.0273(8) 0.0016(6) 0.0118(7) 0.0009(6)
C23 0.0285(8) 0.0184(7) 0.0234(8) -0.0035(6) 0.0142(7) -0.0007(6)
C29 0.0306(8) 0.0244(8) 0.0210(8) -0.0042(6) 0.0168(7) -0.0021(6)
C27 0.0219(7) 0.0298(8) 0.0326(9) 0.0050(7) 0.0167(7) 0.0040(6)
C25 0.0184(7) 0.0226(8) 0.0279(8) 0.0001(6) 0.0098(6) -0.0034(6)
C8 0.0164(7) 0.0203(8) 0.0396(10) 0.0025(7) 0.0076(7) 0.0003(6)
C21 0.0228(7) 0.0176(7) 0.0314(9) 0.0013(6) 0.0154(7) 0.0035(6)
C26 0.0168(7) 0.0244(8) 0.0264(8) 0.0009(6) 0.0059(6) -0.0001(6)
C28 0.0271(8) 0.0272(8) 0.0306(9) 0.0020(7) 0.0182(7) 0.0083(6)
C10 0.0256(8) 0.0286(8) 0.0379(10) 0.0065(7) 0.0202(7) 0.0044(7)
C9 0.0200(7) 0.0250(8) 0.0497(11) 0.0092(7) 0.0188(8) 0.0028(6)
O2 0.061(2) 0.0374(16) 0.070(2) -0.0031(15) 0.0367(17) -0.0012(14)
C31 0.062(3) 0.061(3) 0.044(3) 0.015(2) 0.025(3) 0.007(3)
C32 0.072(3) 0.045(3) 0.041(3) 0.009(2) 0.034(3) -0.007(3)
C33 0.069(4) 0.052(4) 0.049(4) 0.008(3) 0.040(3) 0.009(3)
C34 0.074(4) 0.065(4) 0.067(4) -0.011(3) 0.028(4) -0.029(3)

loop_
_atom_type_symbol
_atom_type_description
_atom_type_scat_dispersion_real
_atom_type_scat_dispersion_imag
_atom_type_scat_source
C C 0.0181 0.0091 'International Tables Vol C Tables 4.2.6.8 and 6.1.1.4'
H H 0.0000 0.0000 'International Tables Vol C Tables 4.2.6.8 and 6.1.1.4'
Na Na 0.1353 0.1239 'International Tables Vol C Tables 4.2.6.8 and 6.1.1.4'
O O 0.0492 0.0322 'International Tables Vol C Tables 4.2.6.8 and 6.1.1.4'
P P 0.2955 0.4335 'International Tables Vol C Tables 4.2.6.8 and 6.1.1.4'

loop_
_geom_angle_atom_site_label_1
_geom_angle_atom_site_label_2
_geom_angle_atom_site_label_3
_geom_angle
_geom_angle_site_symmetry_1
_geom_angle_site_symmetry_3
C5 P1 C1 102.17(7) . .
O6 Na1 O7 63.42(4) . .
O6 Na1 O3 172.53(4) . .
O5 Na1 O6 65.22(4) . .
O5 Na1 O7 127.14(4) . .
O5 Na1 O4 89.59(4) . 7_556
O5 Na1 O3 108.19(4) . .
O7 Na1 O3 123.75(4) . .
O4 Na1 O6 88.36(4) 7_556 .
O4 Na1 O7 77.42(4) 7_556 .
O4 Na1 O3 95.25(4) 7_556 .
O8 Na1 O6 123.70(4) . .
O8 Na1 O5 165.48(5) . .
O8 Na1 O7 65.18(4) . .
O8 Na1 O4 101.58(4) . 7_556
O8 Na1 O3 61.99(4) . .
O1 Na1 O6 78.43(4) . .
O1 Na1 O5 86.52(4) . .
O1 Na1 O7 94.83(4) . .
O1 Na1 O4 166.67(5) . 7_556
O1 Na1 O3 98.08(4) . .
O1 Na1 O8 84.55(5) . .
C24 O6 Na1 101.52(8) . .
C24 O6 C25 112.91(11) . .
C25 O6 Na1 107.10(9) . .
C22 O5 Na1 125.07(9) . .
C23 O5 Na1 117.26(9) . .
C23 O5 C22 110.60(11) . .
C27 O7 Na1 103.39(9) . .
C26 O7 Na1 113.48(9) . .
C26 O7 C27 112.47(12) . .
C20 O4 Na1 108.70(8) . 7_556
C21 O4 Na1 115.39(9) . 7_556
C21 O4 C20 111.15(11) . .
C19 O3 Na1 113.09(9) . .
C19 O3 C30 113.80(12) . .
C30 O3 Na1 104.65(9) . .
C29 O8 Na1 124.45(9) . .
C29 O8 C28 113.03(12) . .
C28 O8 Na1 119.46(10) . .
C1 O1 Na1 153.87(11) . .
C3 C2 H2 117.2 . .
C3 C2 C1 125.67(13) . .
C1 C2 H2 117.2 . .
C3 C4 H4 118.2 . .
C5 C4 H4 118.2 . .
C5 C4 C3 123.60(14) . .
C2 C3 C4 122.51(13) . .
C2 C3 C12 118.49(13) . .
C4 C3 C12 119.01(13) . .
C17 C12 C3 121.08(13) . .
C17 C12 C13 117.77(13) . .
C13 C12 C3 121.14(13) . .
C4 C5 P1 125.00(12) . .
C4 C5 C6 117.73(13) . .
C6 C5 P1 117.16(11) . .
O1 C1 P1 119.57(12) . .
O1 C1 C2 119.50(14) . .
C2 C1 P1 120.91(11) . .
C7 C6 C5 121.90(14) . .
C11 C6 C5 120.00(14) . .
C11 C6 C7 118.10(14) . .
C12 C17 H17 119.5 . .
C16 C17 C12 121.07(14) . .
C16 C17 H17 119.5 . .
C12 C13 H13 119.4 . .
C14 C13 C12 121.21(14) . .
C14 C13 H13 119.4 . .
C13 C14 H14 120.0 . .
C15 C14 C13 120.00(14) . .
C15 C14 H14 120.0 . .
C14 C15 H15 120.1 . .
C14 C15 C16 119.83(15) . .
C16 C15 H15 120.1 . .
O6 C24 H24A 110.1 . .
O6 C24 H24B 110.1 . .
O6 C24 C23 107.94(12) . .
H24A C24 H24B 108.4 . .
C23 C24 H24A 110.1 . .
C23 C24 H24B 110.1 . .
O3 C19 H19A 110.3 . .
O3 C19 H19B 110.3 . .
O3 C19 C20 106.92(12) . .
H19A C19 H19B 108.6 . .
C20 C19 H19A 110.3 . .
C20 C19 H19B 110.3 . .
O5 C22 H22A 109.7 . .
O5 C22 H22B 109.7 . .
O5 C22 C21 109.93(13) . .
H22A C22 H22B 108.2 . .
C21 C22 H22A 109.7 . .
C21 C22 H22B 109.7 . .
O3 C30 H30A 110.3 . .
O3 C30 H30B 110.3 . .
O3 C30 C29 107.04(12) . .
H30A C30 H30B 108.6 . .
C29 C30 H30A 110.3 . .
C29 C30 H30B 110.3 . .
C17 C16 H16 119.9 . .
C15 C16 C17 120.11(14) . .
C15 C16 H16 119.9 . .
O4 C20 C19 112.29(12) . .
O4 C20 H20A 109.1 . .
O4 C20 H20B 109.1 . .
C19 C20 H20A 109.1 . .
C19 C20 H20B 109.1 . .
H20A C20 H20B 107.9 . .
C6 C7 H7 119.7 . .
C8 C7 C6 120.68(16) . .
C8 C7 H7 119.7 . .
C6 C11 H11 119.5 . .
C10 C11 C6 121.02(16) . .
C10 C11 H11 119.5 . .
O5 C23 C24 109.24(12) . .
O5 C23 H23A 109.8 . .
O5 C23 H23B 109.8 . .
C24 C23 H23A 109.8 . .
C24 C23 H23B 109.8 . .
H23A C23 H23B 108.3 . .
O8 C29 C30 107.26(12) . .
O8 C29 H29A 110.3 . .
O8 C29 H29B 110.3 . .
C30 C29 H29A 110.3 . .
C30 C29 H29B 110.3 . .
H29A C29 H29B 108.5 . .
O7 C27 H27A 110.1 . .
O7 C27 H27B 110.1 . .
O7 C27 C28 108.22(13) . .
H27A C27 H27B 108.4 . .
C28 C27 H27A 110.1 . .
C28 C27 H27B 110.1 . .
O6 C25 H25A 110.3 . .
O6 C25 H25B 110.3 . .
O6 C25 C26 106.87(12) . .
H25A C25 H25B 108.6 . .
C26 C25 H25A 110.3 . .
C26 C25 H25B 110.3 . .
C7 C8 H8 119.8 . .
C9 C8 C7 120.43(16) . .
C9 C8 H8 119.8 . .
O4 C21 C22 110.38(12) . .
O4 C21 H21A 109.6 . .
O4 C21 H21B 109.6 . .
C22 C21 H21A 109.6 . .
C22 C21 H21B 109.6 . .
H21A C21 H21B 108.1 . .
O7 C26 C25 111.53(13) . .
O7 C26 H26A 109.3 . .
O7 C26 H26B 109.3 . .
C25 C26 H26A 109.3 . .
C25 C26 H26B 109.3 . .
H26A C26 H26B 108.0 . .
O8 C28 C27 107.96(13) . .
O8 C28 H28A 110.1 . .
O8 C28 H28B 110.1 . .
C27 C28 H28A 110.1 . .
C27 C28 H28B 110.1 . .
H28A C28 H28B 108.4 . .
C11 C10 H10 120.0 . .
C9 C10 C11 120.02(17) . .
C9 C10 H10 120.0 . .
C8 C9 C10 119.69(15) . .
C8 C9 H9 120.2 . .
C10 C9 H9 120.2 . .
C31 O2 C34 109.5 . .
O2 C31 H31A 110.5 . .
O2 C31 H31B 110.5 . .
O2 C31 C32 106.4 . .
H31A C31 H31B 108.6 . .
C32 C31 H31A 110.5 . .
C32 C31 H31B 110.5 . .
C31 C32 H32A 111.5 . .
C31 C32 H32B 111.5 . .
C31 C32 C33 101.5 . .
H32A C32 H32B 109.3 . .
C33 C32 H32A 111.5 . .
C33 C32 H32B 111.5 . .
C32 C33 H33A 111.5 . .
C32 C33 H33B 111.5 . .
H33A C33 H33B 109.3 . .
C34 C33 C32 101.5 . .
C34 C33 H33A 111.5 . .
C34 C33 H33B 111.5 . .
O2 C34 C33 106.4 . .
O2 C34 H34A 110.4 . .
O2 C34 H34B 110.4 . .
C33 C34 H34A 110.4 . .
C33 C34 H34B 110.4 . .
H34A C34 H34B 108.6 . .

loop_
_geom_bond_atom_site_label_1
_geom_bond_atom_site_label_2
_geom_bond_distance
_geom_bond_site_symmetry_2
P1 C5 1.7589(15) .
P1 C1 1.7887(16) .
Na1 O6 2.6564(13) .
Na1 O5 2.5176(12) .
Na1 O7 2.7181(12) .
Na1 O4 2.5588(12) 7_556
Na1 O3 2.7727(13) .
Na1 O8 2.4701(12) .
Na1 O1 2.2603(13) .
O6 C24 1.4235(18) .
O6 C25 1.4253(18) .
O5 C22 1.4316(17) .
O5 C23 1.4248(19) .
O7 C27 1.430(2) .
O7 C26 1.4253(19) .
O4 Na1 2.5588(12) 7_556
O4 C20 1.4308(19) .
O4 C21 1.4287(18) .
O3 C19 1.4146(18) .
O3 C30 1.4253(19) .
O8 C29 1.4225(19) .
O8 C28 1.4234(19) .
O1 C1 1.2757(19) .
C2 H2 0.9500 .
C2 C3 1.401(2) .
C2 C1 1.428(2) .
C4 H4 0.9500 .
C4 C3 1.416(2) .
C4 C5 1.387(2) .
C3 C12 1.489(2) .
C12 C17 1.400(2) .
C12 C13 1.404(2) .
C5 C6 1.492(2) .
C6 C7 1.400(2) .
C6 C11 1.398(2) .
C17 H17 0.9500 .
C17 C16 1.392(2) .
C13 H13 0.9500 .
C13 C14 1.390(2) .
C14 H14 0.9500 .
C14 C15 1.386(2) .
C15 H15 0.9500 .
C15 C16 1.390(2) .
C24 H24A 0.9900 .
C24 H24B 0.9900 .
C24 C23 1.503(2) .
C19 H19A 0.9900 .
C19 H19B 0.9900 .
C19 C20 1.506(2) .
C22 H22A 0.9900 .
C22 H22B 0.9900 .
C22 C21 1.494(2) .
C30 H30A 0.9900 .
C30 H30B 0.9900 .
C30 C29 1.496(2) .
C16 H16 0.9500 .
C20 H20A 0.9900 .
C20 H20B 0.9900 .
C7 H7 0.9500 .
C7 C8 1.393(2) .
C11 H11 0.9500 .
C11 C10 1.394(2) .
C23 H23A 0.9900 .
C23 H23B 0.9900 .
C29 H29A 0.9900 .
C29 H29B 0.9900 .
C27 H27A 0.9900 .
C27 H27B 0.9900 .
C27 C28 1.500(2) .
C25 H25A 0.9900 .
C25 H25B 0.9900 .
C25 C26 1.510(2) .
C8 H8 0.9500 .
C8 C9 1.384(3) .
C21 H21A 0.9900 .
C21 H21B 0.9900 .
C26 H26A 0.9900 .
C26 H26B 0.9900 .
C28 H28A 0.9900 .
C28 H28B 0.9900 .
C10 H10 0.9500 .
C10 C9 1.387(3) .
C9 H9 0.9500 .
O2 C31 1.4432 .
O2 C34 1.4433 .
C31 H31A 0.9900 .
C31 H31B 0.9900 .
C31 C32 1.5353 .
C32 H32A 0.9900 .
C32 H32B 0.9900 .
C32 C33 1.5388 .
C33 H33A 0.9900 .
C33 H33B 0.9900 .
C33 C34 1.5345 .
C34 H34A 0.9900 .
C34 H34B 0.9900 .
